data_7203804
loop_
_publ_author_name
'Trivedi, Darshak R.'
'Ballabh, Amar'
'Dastidar, Parthasarathi'

_publ_section_title
;
 Facile preparation and structure--property correlation of low
 molecular mass organic gelators derived from simple organic salts
;
_journal_issue 26
_journal_name_full 'Journal of Materials Chemistry'
_journal_page_first 2606
_journal_paper_doi 10.1039/b504969e
_journal_volume 15
_journal_year 2005
_chemical_formula_sum 'C21 H30 Br N O2'
_chemical_formula_weight 408.37
_chemical_name_systematic
;
?
;
_space_group_IT_number 2
_symmetry_cell_setting triclinic
_symmetry_space_group_name_Hall '-P 1'
_symmetry_space_group_name_H-M 'P -1'
_atom_sites_solution_hydrogens geom
_atom_sites_solution_primary direct
_atom_sites_solution_secondary difmap
_audit_creation_method SHELXL-97
_cell_angle_alpha 105.226(6)
_cell_angle_beta 96.024(6)
_cell_angle_gamma 96.465(6)
_cell_formula_units_Z 2
_cell_length_a 5.698(2)
_cell_length_b 12.825(5)
_cell_length_c 15.492(6)
_cell_measurement_temperature 293(2)
_cell_volume 1074.7(7)
_computing_cell_refinement 'BRUKER AXS SMART 3'
_computing_data_collection 'BRUKER AXS SMART 3'
_computing_data_reduction 'BRUKER AXS SMART 3'
_computing_molecular_graphics 'PLATON, MERCURY 1.3'
_computing_structure_refinement 'SHELXL-97 (Sheldrick, 1997)'
_computing_structure_solution 'SHELXS-97 (Sheldrick, 1997)'
_diffrn_ambient_temperature 293(2)
_diffrn_detector_area_resol_mean 0.3
_diffrn_measured_fraction_theta_full 0.993
_diffrn_measured_fraction_theta_max 0.993
_diffrn_measurement_device_type 'BRUKER SMART CCD AREA DETECTOR'
_diffrn_measurement_method PHI-OMEGA
_diffrn_radiation_monochromator graphite
_diffrn_radiation_source 'fine-focus sealed tube'
_diffrn_radiation_type MoK\a
_diffrn_radiation_wavelength 0.71073
_diffrn_reflns_av_R_equivalents 0.0368
_diffrn_reflns_av_sigmaI/netI 0.0651
_diffrn_reflns_limit_h_max 6
_diffrn_reflns_limit_h_min -6
_diffrn_reflns_limit_k_max 13
_diffrn_reflns_limit_k_min -13
_diffrn_reflns_limit_l_max 16
_diffrn_reflns_limit_l_min -16
_diffrn_reflns_number 5929
_diffrn_reflns_theta_full 22.49
_diffrn_reflns_theta_max 22.49
_diffrn_reflns_theta_min 1.38
_diffrn_standards_decay_% <10%
_exptl_absorpt_coefficient_mu 1.925
_exptl_absorpt_correction_type SADABS
_exptl_crystal_colour COLOURLESS
_exptl_crystal_density_diffrn 1.262
_exptl_crystal_density_method 'not measured'
_exptl_crystal_description NEEDLE
_exptl_crystal_F_000 428
_exptl_crystal_size_max 0.95
_exptl_crystal_size_mid 0.12
_exptl_crystal_size_min 0.04
_refine_diff_density_max 0.450
_refine_diff_density_min -0.509
_refine_diff_density_rms 0.059
_refine_ls_extinction_method none
_refine_ls_goodness_of_fit_ref 1.056
_refine_ls_hydrogen_treatment mixed
_refine_ls_matrix_type full
_refine_ls_number_parameters 226
_refine_ls_number_reflns 2793
_refine_ls_number_restraints 0
_refine_ls_restrained_S_all 1.056
_refine_ls_R_factor_all 0.0798
_refine_ls_R_factor_gt 0.0496
_refine_ls_shift/su_max 0.000
_refine_ls_shift/su_mean 0.000
_refine_ls_structure_factor_coef Fsqd
_refine_ls_weighting_details 'calc w=1/[\s^2^(Fo^2^)+(0.0586P)^2^+0.6294P] where P=(Fo^2^+2Fc^2^)/3'
_refine_ls_weighting_scheme calc
_refine_ls_wR_factor_gt 0.1298
_refine_ls_wR_factor_ref 0.1425
_reflns_number_gt 1822
_reflns_number_total 2793
_reflns_threshold_expression >2sigma(I)
_cod_data_source_file b504969e.txt
_cod_data_source_block ab0456m
_cod_depositor_comments
;
The following automatic conversions were performed:
'_symmetry_cell_setting' value 'TRICLINIC' changed to 'triclinic'
according to '/home/saulius/struct/CIF-dictionaries/cif_core.dic'
dictionary named 'cif_core.dic' version 2.4.1 from 2010-06-29.

Automatic conversion script
Id: cif_fix_enum 1527 2010-12-29 10:47:43Z saulius 
;
_cod_original_sg_symbol_H-M P-1
_cod_database_code 7203804

loop_
_symmetry_equiv_pos_as_xyz
'x, y, z'
'-x, -y, -z'

loop_
_atom_site_label
_atom_site_type_symbol
_atom_site_fract_x
_atom_site_fract_y
_atom_site_fract_z
_atom_site_U_iso_or_equiv
_atom_site_adp_type
_atom_site_occupancy
_atom_site_symmetry_multiplicity
_atom_site_calc_flag
_atom_site_refinement_flags
_atom_site_disorder_assembly
_atom_site_disorder_group
Br1 Br 0.29412(13) 0.10933(6) -0.40811(4) 0.0967(4) Uani 1 1 d . . .
N1 N 0.8286(7) 0.3560(3) 0.2284(2) 0.0491(10) Uani 1 1 d . . .
H1A H 0.6752 0.3274 0.2072 0.059 Uiso 1 1 calc R . .
H1B H 0.9188 0.3162 0.1921 0.059 Uiso 1 1 calc R . .
O1 O 0.3581(6) 0.2752(3) 0.1842(2) 0.0650(10) Uani 1 1 d . . .
O2 O 0.0179(6) 0.2205(3) 0.0885(2) 0.0765(12) Uani 1 1 d . . .
C1A C 0.8837(9) 0.3405(4) 0.3217(3) 0.0520(13) Uani 1 1 d . . .
H1A1 H 1.0414 0.3815 0.3491 0.062 Uiso 1 1 calc R . .
C2A C 0.8937(10) 0.2189(4) 0.3124(4) 0.0684(16) Uani 1 1 d . . .
H2A1 H 1.0161 0.1948 0.2759 0.082 Uiso 1 1 calc R . .
H2A2 H 0.7418 0.1763 0.2821 0.082 Uiso 1 1 calc R . .
C3A C 0.9495(11) 0.2001(5) 0.4066(4) 0.0828(18) Uani 1 1 d . . .
H3A1 H 0.9497 0.1227 0.3996 0.099 Uiso 1 1 calc R . .
H3A2 H 1.1072 0.2379 0.4345 0.099 Uiso 1 1 calc R . .
C4A C 0.7666(11) 0.2410(5) 0.4680(4) 0.0820(18) Uani 1 1 d . . .
H4A1 H 0.8125 0.2323 0.5276 0.098 Uiso 1 1 calc R . .
H4A2 H 0.6116 0.1976 0.4437 0.098 Uiso 1 1 calc R . .
C5A C 0.7495(12) 0.3627(5) 0.4760(4) 0.0850(19) Uani 1 1 d . . .
H5A1 H 0.6224 0.3847 0.5107 0.102 Uiso 1 1 calc R . .
H5A2 H 0.8977 0.4069 0.5085 0.102 Uiso 1 1 calc R . .
C6A C 0.7008(10) 0.3839(5) 0.3829(3) 0.0678(16) Uani 1 1 d . . .
H6A1 H 0.5418 0.3486 0.3541 0.081 Uiso 1 1 calc R . .
H6A2 H 0.7071 0.4618 0.3907 0.081 Uiso 1 1 calc R . .
C1B C 0.8657(8) 0.4717(4) 0.2188(3) 0.0506(13) Uani 1 1 d . . .
H1B1 H 0.7652 0.5152 0.2570 0.061 Uiso 1 1 calc R . .
C2B C 0.7842(10) 0.4680(4) 0.1199(4) 0.0656(15) Uani 1 1 d . . .
H2B1 H 0.6164 0.4380 0.1038 0.079 Uiso 1 1 calc R . .
H2B2 H 0.8730 0.4202 0.0806 0.079 Uiso 1 1 calc R . .
C3B C 0.8233(10) 0.5839(5) 0.1051(4) 0.0777(17) Uani 1 1 d . . .
H3B1 H 0.7799 0.5786 0.0417 0.093 Uiso 1 1 calc R . .
H3B2 H 0.7217 0.6298 0.1395 0.093 Uiso 1 1 calc R . .
C4B C 1.0873(11) 0.6361(5) 0.1357(4) 0.0778(17) Uani 1 1 d . . .
H4B1 H 1.1872 0.5941 0.0972 0.093 Uiso 1 1 calc R . .
H4B2 H 1.1075 0.7098 0.1294 0.093 Uiso 1 1 calc R . .
C5B C 1.1657(10) 0.6396(4) 0.2341(4) 0.0749(17) Uani 1 1 d . . .
H5B1 H 1.0762 0.6875 0.2730 0.090 Uiso 1 1 calc R . .
H5B2 H 1.3334 0.6696 0.2507 0.090 Uiso 1 1 calc R . .
C6B C 1.1266(9) 0.5254(4) 0.2498(4) 0.0631(15) Uani 1 1 d . . .
H6B1 H 1.2302 0.4796 0.2165 0.076 Uiso 1 1 calc R . .
H6B2 H 1.1682 0.5318 0.3135 0.076 Uiso 1 1 calc R . .
C1 C 0.2423(10) 0.2274(4) 0.1059(3) 0.0514(13) Uani 1 1 d . . .
C2 C 0.3804(9) 0.1786(4) 0.0308(3) 0.0521(13) Uani 1 1 d . . .
H2 H 0.5364 0.1678 0.0458 0.062 Uiso 1 1 calc R . .
C3 C 0.2883(9) 0.1510(4) -0.0550(3) 0.0531(13) Uani 1 1 d . . .
H3 H 0.1293 0.1596 -0.0669 0.064 Uiso 1 1 calc R . .
C4 C 0.4067(9) 0.1077(4) -0.1355(3) 0.0503(13) Uani 1 1 d . . .
C5 C 0.3155(9) 0.1209(4) -0.2198(3) 0.0544(13) Uani 1 1 d . . .
H5 H 0.1798 0.1543 -0.2246 0.065 Uiso 1 1 calc R . .
C6 C 0.4262(11) 0.0847(4) -0.2958(3) 0.0617(15) Uani 1 1 d . . .
C7 C 0.6271(11) 0.0319(5) -0.2922(4) 0.0724(17) Uani 1 1 d . . .
H7 H 0.6994 0.0078 -0.3434 0.087 Uiso 1 1 calc R . .
C8 C 0.7169(10) 0.0163(5) -0.2099(4) 0.0716(17) Uani 1 1 d . . .
H8 H 0.8488 -0.0199 -0.2069 0.086 Uiso 1 1 calc R . .
C9 C 0.6121(9) 0.0540(4) -0.1314(4) 0.0602(14) Uani 1 1 d . . .
H9 H 0.6766 0.0441 -0.0770 0.072 Uiso 1 1 calc R . .

loop_
_atom_site_aniso_label
_atom_site_aniso_U_11
_atom_site_aniso_U_22
_atom_site_aniso_U_33
_atom_site_aniso_U_23
_atom_site_aniso_U_13
_atom_site_aniso_U_12
Br1 0.1239(7) 0.1096(6) 0.0552(5) 0.0280(4) 0.0148(4) -0.0028(4)
N1 0.045(2) 0.054(3) 0.046(3) 0.0100(19) 0.0098(18) 0.0032(19)
O1 0.054(2) 0.083(3) 0.048(2) 0.0050(19) 0.0067(18) 0.0004(19)
O2 0.044(2) 0.116(3) 0.057(2) 0.002(2) 0.0073(18) 0.014(2)
C1A 0.052(3) 0.055(3) 0.047(3) 0.015(2) 0.002(2) 0.002(3)
C2A 0.078(4) 0.062(4) 0.073(4) 0.024(3) 0.026(3) 0.016(3)
C3A 0.092(5) 0.081(4) 0.089(5) 0.045(4) 0.018(4) 0.013(4)
C4A 0.087(4) 0.098(5) 0.062(4) 0.035(3) 0.009(3) -0.009(4)
C5A 0.105(5) 0.100(5) 0.046(4) 0.014(3) 0.016(3) 0.004(4)
C6A 0.086(4) 0.078(4) 0.040(3) 0.008(3) 0.022(3) 0.021(3)
C1B 0.059(3) 0.044(3) 0.048(3) 0.009(2) 0.013(2) 0.007(2)
C2B 0.068(4) 0.065(4) 0.060(4) 0.019(3) 0.001(3) -0.001(3)
C3B 0.092(5) 0.069(4) 0.077(4) 0.035(3) 0.001(3) 0.007(3)
C4B 0.088(5) 0.061(4) 0.093(5) 0.034(3) 0.023(4) 0.006(3)
C5B 0.079(4) 0.060(4) 0.085(5) 0.026(3) 0.005(3) -0.003(3)
C6B 0.062(4) 0.060(4) 0.061(4) 0.018(3) -0.001(3) -0.009(3)
C1 0.053(4) 0.056(3) 0.048(3) 0.016(3) 0.014(3) 0.010(3)
C2 0.047(3) 0.057(3) 0.051(3) 0.011(3) 0.011(3) 0.009(2)
C3 0.050(3) 0.058(3) 0.052(4) 0.013(3) 0.015(3) 0.010(3)
C4 0.051(3) 0.046(3) 0.050(3) 0.009(2) 0.011(3) -0.001(3)
C5 0.058(3) 0.057(3) 0.049(3) 0.014(3) 0.013(3) 0.005(3)
C6 0.073(4) 0.061(4) 0.043(3) 0.005(3) 0.014(3) -0.010(3)
C7 0.067(4) 0.069(4) 0.071(5) -0.001(3) 0.030(3) -0.002(3)
C8 0.055(4) 0.069(4) 0.083(5) 0.005(3) 0.017(3) 0.009(3)
C9 0.059(4) 0.057(3) 0.058(4) 0.009(3) 0.007(3) 0.001(3)

loop_
_atom_type_symbol
_atom_type_description
_atom_type_scat_dispersion_real
_atom_type_scat_dispersion_imag
_atom_type_scat_source
C C 0.0033 0.0016 'International Tables Vol C Tables 4.2.6.8 and 6.1.1.4'
H H 0.0000 0.0000 'International Tables Vol C Tables 4.2.6.8 and 6.1.1.4'
N N 0.0061 0.0033 'International Tables Vol C Tables 4.2.6.8 and 6.1.1.4'
O O 0.0106 0.0060 'International Tables Vol C Tables 4.2.6.8 and 6.1.1.4'
Br Br -0.2901 2.4595 'International Tables Vol C Tables 4.2.6.8 and 6.1.1.4'

loop_
_geom_angle_atom_site_label_1
_geom_angle_atom_site_label_2
_geom_angle_atom_site_label_3
_geom_angle
_geom_angle_site_symmetry_1
_geom_angle_site_symmetry_3
_geom_angle_publ_flag
C1A N1 C1B 118.1(3) . . ?
C1A N1 H1A 107.8 . . ?
C1B N1 H1A 107.8 . . ?
C1A N1 H1B 107.8 . . ?
C1B N1 H1B 107.8 . . ?
H1A N1 H1B 107.1 . . ?
O1 O1 C1 0(10) 1 . ?
N1 C1A C6A 111.5(4) . . ?
N1 C1A C2A 108.9(4) . . ?
C6A C1A C2A 111.5(4) . . ?
N1 C1A H1A1 108.3 . . ?
C6A C1A H1A1 108.3 . . ?
C2A C1A H1A1 108.3 . . ?
C1A C2A C3A 110.3(4) . . ?
C1A C2A H2A1 109.6 . . ?
C3A C2A H2A1 109.6 . . ?
C1A C2A H2A2 109.6 . . ?
C3A C2A H2A2 109.6 . . ?
H2A1 C2A H2A2 108.1 . . ?
C4A C3A C2A 111.6(5) . . ?
C4A C3A H3A1 109.3 . . ?
C2A C3A H3A1 109.3 . . ?
C4A C3A H3A2 109.3 . . ?
C2A C3A H3A2 109.3 . . ?
H3A1 C3A H3A2 108.0 . . ?
C3A C4A C5A 110.9(5) . . ?
C3A C4A H4A1 109.5 . . ?
C5A C4A H4A1 109.5 . . ?
C3A C4A H4A2 109.5 . . ?
C5A C4A H4A2 109.5 . . ?
H4A1 C4A H4A2 108.1 . . ?
C6A C5A C4A 112.1(5) . . ?
C6A C5A H5A1 109.2 . . ?
C4A C5A H5A1 109.2 . . ?
C6A C5A H5A2 109.2 . . ?
C4A C5A H5A2 109.2 . . ?
H5A1 C5A H5A2 107.9 . . ?
C1A C6A C5A 111.4(5) . . ?
C1A C6A H6A1 109.3 . . ?
C5A C6A H6A1 109.3 . . ?
C1A C6A H6A2 109.3 . . ?
C5A C6A H6A2 109.3 . . ?
H6A1 C6A H6A2 108.0 . . ?
N1 C1B C6B 111.3(4) . . ?
N1 C1B C2B 108.9(4) . . ?
C6B C1B C2B 111.6(4) . . ?
N1 C1B H1B1 108.3 . . ?
C6B C1B H1B1 108.3 . . ?
C2B C1B H1B1 108.3 . . ?
C1B C2B C3B 111.4(4) . . ?
C1B C2B H2B1 109.4 . . ?
C3B C2B H2B1 109.4 . . ?
C1B C2B H2B2 109.4 . . ?
C3B C2B H2B2 109.4 . . ?
H2B1 C2B H2B2 108.0 . . ?
C4B C3B C2B 110.2(5) . . ?
C4B C3B H3B1 109.6 . . ?
C2B C3B H3B1 109.6 . . ?
C4B C3B H3B2 109.6 . . ?
C2B C3B H3B2 109.6 . . ?
H3B1 C3B H3B2 108.1 . . ?
C5B C4B C3B 110.9(5) . . ?
C5B C4B H4B1 109.5 . . ?
C3B C4B H4B1 109.5 . . ?
C5B C4B H4B2 109.5 . . ?
C3B C4B H4B2 109.5 . . ?
H4B1 C4B H4B2 108.0 . . ?
C4B C5B C6B 112.1(4) . . ?
C4B C5B H5B1 109.2 . . ?
C6B C5B H5B1 109.2 . . ?
C4B C5B H5B2 109.2 . . ?
C6B C5B H5B2 109.2 . . ?
H5B1 C5B H5B2 107.9 . . ?
C1B C6B C5B 110.9(4) . . ?
C1B C6B H6B1 109.5 . . ?
C5B C6B H6B1 109.5 . . ?
C1B C6B H6B2 109.5 . . ?
C5B C6B H6B2 109.5 . . ?
H6B1 C6B H6B2 108.0 . . ?
O2 C1 O1 122.8(4) . 1 ?
O2 C1 O1 122.8(4) . . ?
O1 C1 O1 0.0(2) 1 . ?
O2 C1 C2 118.9(5) . . ?
O1 C1 C2 118.3(5) 1 . ?
O1 C1 C2 118.3(5) . . ?
C3 C2 C1 122.5(5) . . ?
C3 C2 H2 118.8 . . ?
C1 C2 H2 118.8 . . ?
C2 C3 C4 128.1(5) . . ?
C2 C3 H3 115.9 . . ?
C4 C3 H3 115.9 . . ?
C5 C4 C9 117.9(5) . . ?
C5 C4 C3 119.2(5) . . ?
C9 C4 C3 122.8(5) . . ?
C6 C5 C4 120.8(5) . . ?
C6 C5 H5 119.6 . . ?
C4 C5 H5 119.6 . . ?
C5 C6 C7 121.4(5) . . ?
C5 C6 Br1 118.1(5) . . ?
C7 C6 Br1 120.4(4) . . ?
C8 C7 C6 118.5(5) . . ?
C8 C7 H7 120.7 . . ?
C6 C7 H7 120.7 . . ?
C7 C8 C9 121.4(6) . . ?
C7 C8 H8 119.3 . . ?
C9 C8 H8 119.3 . . ?
C8 C9 C4 119.9(5) . . ?
C8 C9 H9 120.1 . . ?
C4 C9 H9 120.1 . . ?

loop_
_geom_bond_atom_site_label_1
_geom_bond_atom_site_label_2
_geom_bond_distance
_geom_bond_site_symmetry_2
_geom_bond_publ_flag
Br1 C6 1.939(6) . ?
N1 C1A 1.516(6) . ?
N1 C1B 1.524(6) . ?
N1 H1A 0.9000 . ?
N1 H1B 0.9000 . ?
O1 O1 0.000(10) 1 ?
O1 C1 1.278(6) . ?
O2 C1 1.267(6) . ?
C1A C6A 1.535(7) . ?
C1A C2A 1.536(7) . ?
C1A H1A1 0.9800 . ?
C2A C3A 1.547(8) . ?
C2A H2A1 0.9700 . ?
C2A H2A2 0.9700 . ?
C3A C4A 1.529(8) . ?
C3A H3A1 0.9700 . ?
C3A H3A2 0.9700 . ?
C4A C5A 1.548(8) . ?
C4A H4A1 0.9700 . ?
C4A H4A2 0.9700 . ?
C5A C6A 1.541(7) . ?
C5A H5A1 0.9700 . ?
C5A H5A2 0.9700 . ?
C6A H6A1 0.9700 . ?
C6A H6A2 0.9700 . ?
C1B C6B 1.536(7) . ?
C1B C2B 1.540(7) . ?
C1B H1B1 0.9800 . ?
C2B C3B 1.558(7) . ?
C2B H2B1 0.9700 . ?
C2B H2B2 0.9700 . ?
C3B C4B 1.547(7) . ?
C3B H3B1 0.9700 . ?
C3B H3B2 0.9700 . ?
C4B C5B 1.531(8) . ?
C4B H4B1 0.9700 . ?
C4B H4B2 0.9700 . ?
C5B C6B 1.542(7) . ?
C5B H5B1 0.9700 . ?
C5B H5B2 0.9700 . ?
C6B H6B1 0.9700 . ?
C6B H6B2 0.9700 . ?
C1 O1 1.278(6) 1 ?
C1 C2 1.511(7) . ?
C2 C3 1.317(6) . ?
C2 H2 0.9300 . ?
C3 C4 1.488(7) . ?
C3 H3 0.9300 . ?
C4 C5 1.414(7) . ?
C4 C9 1.427(7) . ?
C5 C6 1.391(7) . ?
C5 H5 0.9300 . ?
C6 C7 1.398(8) . ?
C7 C8 1.396(8) . ?
C7 H7 0.9300 . ?
C8 C9 1.405(7) . ?
C8 H8 0.9300 . ?
C9 H9 0.9300 . ?

loop_
_geom_hbond_atom_site_label_D
_geom_hbond_atom_site_label_H
_geom_hbond_atom_site_label_A
_geom_hbond_distance_DH
_geom_hbond_distance_HA
_geom_hbond_distance_DA
_geom_hbond_angle_DHA
_geom_hbond_site_symmetry_A
N1 H1A O1 0.90 1.82 2.710(5) 170.5 1
N1 H1B O2 0.90 1.93 2.796(5) 161.7 1_655
